data_9004431
loop_
_publ_author_name
'Cooper, M. A.'
'Hawthorne, F. C.'

_publ_section_title
;
 The crystal structure of spiroffite
;
_journal_name_full 'The Canadian Mineralogist'
_journal_page_first 821
_journal_page_last 826
_journal_volume 34
_journal_year 1996
_chemical_compound_source 'Moctezuma, Sonora, Mexico'
_chemical_formula_sum 'Mn2 O8 Te3'
_chemical_name_mineral Spiroffite
_space_group_IT_number 15
_symmetry_space_group_name_Hall '-C 2yc'
_symmetry_space_group_name_H-M 'C 1 2/c 1'
_cell_angle_alpha 90
_cell_angle_beta 98.22
_cell_angle_gamma 90
_cell_length_a 12.870
_cell_length_b 5.3813
_cell_length_c 11.888
_cell_formula_units_Z 4
_cell_volume 814.873
_database_code_amcsd 0005504
_exptl_crystal_density_diffrn 5.059
_cod_original_formula_sum 'Te3 Mn2 O8'
_cod_database_code 9004431

loop_
_space_group_symop_operation_xyz
x,y,z
1/2+x,1/2+y,z
x,-y,1/2+z
1/2+x,1/2-y,1/2+z
-x,y,1/2-z
1/2-x,1/2+y,1/2-z
-x,-y,-z
1/2-x,1/2-y,-z

loop_
_atom_site_aniso_label
_atom_site_aniso_U_11
_atom_site_aniso_U_22
_atom_site_aniso_U_33
_atom_site_aniso_U_12
_atom_site_aniso_U_13
_atom_site_aniso_U_23
Te1 0.00920 0.01060 0.01050 0.00000 0.00140 0.00000
Te2 0.00960 0.01110 0.00820 0.00170 0.00080 -0.00060
Mn 0.01080 0.00980 0.00970 -0.00150 0.00180 -0.00060
O1 0.01210 0.02710 0.01210 -0.00520 0.00300 -0.00300
O2 0.01310 0.01170 0.01440 -0.00110 0.00670 -0.00290
O3 0.01070 0.01270 0.01130 0.00130 0.00460 0.00230
O4 0.02190 0.01260 0.00830 -0.00250 0.00130 -0.00130

loop_
_atom_site_label
_atom_site_fract_x
_atom_site_fract_y
_atom_site_fract_z
Te1 0.50000 0.36091 0.25000
Te2 0.13776 0.18589 0.05780
Mn 0.22883 0.19870 0.35050
O1 0.07540 0.07610 0.35320
O2 0.38460 0.38530 0.35830
O3 0.26130 0.01580 0.02890
O4 0.19610 0.36120 0.18720

loop_
_cod_related_entry_id
_cod_related_entry_database
_cod_related_entry_code
1 AMCSD 0005504
